data_7038872
loop_
_publ_author_name
'Yamagishi, Akihiko'
'Kawasaki, Takeshi'
'Hiruma, Kei'
'Sato, Hisako'
'Kitazawa, Takafumi'

_publ_section_title
;
 Emission behaviour of a series of bimetallic Cd(ii)-Au(i) coordination
 polymers.
;
_journal_issue 18
_journal_name_full 'Dalton transactions (Cambridge, England : 2003)'
_journal_page_first 7823
_journal_page_last 7828
_journal_paper_doi 10.1039/c6dt00537c
_journal_volume 45
_journal_year 2016
_chemical_formula_sum 'C18 H18 Au2 Cd N6'
_chemical_formula_weight 824.72
_chemical_name_systematic
; 
 ? 
;
_space_group_IT_number 29
_symmetry_cell_setting orthorhombic
_symmetry_space_group_name_Hall 'P 2c -2ac'
_symmetry_space_group_name_H-M 'P c a 21'
_atom_sites_solution_hydrogens geom
_atom_sites_solution_primary direct
_atom_sites_solution_secondary difmap
_audit_creation_method SHELXL-97
_audit_update_record
;
2016-03-07 deposited with the CCDC.
2016-03-22 downloaded from the CCDC.
;
_cell_angle_alpha 90.00
_cell_angle_beta 90.00
_cell_angle_gamma 90.00
_cell_formula_units_Z 4
_cell_length_a 15.210(3)
_cell_length_b 9.1078(14)
_cell_length_c 15.634(3)
_cell_measurement_reflns_used 5195
_cell_measurement_temperature 180
_cell_measurement_theta_max 30.27
_cell_measurement_theta_min 2.24
_cell_volume 2165.8(7)
_computing_cell_refinement 'Bruker SMART'
_computing_data_collection 'Bruker SMART'
_computing_data_reduction 'Bruker SAINT'
_computing_molecular_graphics 'Bruker SHELXTL'
_computing_publication_material 'Bruker SHELXTL'
_computing_structure_refinement 'SHELXL-97 (Sheldrick, 1997)'
_computing_structure_solution 'SHELXS-97 (Sheldrick, 1990)'
_diffrn_ambient_temperature 180
_diffrn_detector_area_resol_mean 8.333
_diffrn_measured_fraction_theta_full 1.000
_diffrn_measured_fraction_theta_max 1.000
_diffrn_measurement_device_type 'CCD area detector'
_diffrn_measurement_method 'phi and omega scans'
_diffrn_radiation_monochromator graphite
_diffrn_radiation_source 'fine-focus sealed tube'
_diffrn_radiation_type MoK\a
_diffrn_radiation_wavelength 0.71073
_diffrn_reflns_av_R_equivalents 0.0459
_diffrn_reflns_av_unetI/netI 0.0539
_diffrn_reflns_limit_h_max 20
_diffrn_reflns_limit_h_min -19
_diffrn_reflns_limit_k_max 11
_diffrn_reflns_limit_k_min -12
_diffrn_reflns_limit_l_max 12
_diffrn_reflns_limit_l_min -20
_diffrn_reflns_number 13827
_diffrn_reflns_theta_full 28.28
_diffrn_reflns_theta_max 28.28
_diffrn_reflns_theta_min 2.24
_exptl_absorpt_coefficient_mu 14.501
_exptl_absorpt_correction_T_max 0.1223
_exptl_absorpt_correction_T_min 0.0867
_exptl_absorpt_correction_type empirical
_exptl_absorpt_process_details 'SADABS; Sheldrick, 1996'
_exptl_crystal_colour colorless
_exptl_crystal_density_diffrn 2.529
_exptl_crystal_density_method 'not measured'
_exptl_crystal_description block
_exptl_crystal_F_000 1496
_exptl_crystal_size_max 0.33
_exptl_crystal_size_mid 0.30
_exptl_crystal_size_min 0.25
_refine_diff_density_max 1.033
_refine_diff_density_min -1.485
_refine_diff_density_rms 0.172
_refine_ls_abs_structure_details 'Flack H D (1983), Acta Cryst. A39, 876-881'
_refine_ls_abs_structure_Flack 0.033(7)
_refine_ls_extinction_method none
_refine_ls_goodness_of_fit_ref 0.986
_refine_ls_hydrogen_treatment constr
_refine_ls_matrix_type full
_refine_ls_number_parameters 248
_refine_ls_number_reflns 3985
_refine_ls_number_restraints 1
_refine_ls_restrained_S_all 0.986
_refine_ls_R_factor_all 0.0318
_refine_ls_R_factor_gt 0.0257
_refine_ls_shift/su_max 0.005
_refine_ls_shift/su_mean 0.000
_refine_ls_structure_factor_coef Fsqd
_refine_ls_weighting_details 'calc w=1/[\s^2^(Fo^2^)+(0.0000P)^2^+0.0000P] where P=(Fo^2^+2Fc^2^)/3'
_refine_ls_weighting_scheme calc
_refine_ls_wR_factor_gt 0.0511
_refine_ls_wR_factor_ref 0.0531
_reflns_number_gt 3575
_reflns_number_total 3985
_reflns_threshold_expression >2sigma(I)
_cod_data_source_file c6dt00537c2.cif
_cod_data_source_block 35lut-180K
_cod_depositor_comments
;
The following automatic conversions were performed:

'_symmetry_cell_setting' value 'Orthorhombic' changed to
'orthorhombic' according to
/usr/data/users/saulius/crontab/automatic-downloads/rss-feeds/RSC/lib/dictionaries/cif_core.dic
dictionary named 'cif_core.dic' version 2.4.2 from 2011-04-26.

Automatic conversion script
Id: cif_fix_values 4268 2015-11-12 08:31:59Z antanas 

 Adding full bibliography for 7038867--7038873.cif.
;
_cod_original_cell_volume 2165.8(6)
_cod_original_sg_symbol_H-M Pca2(1)
_cod_database_code 7038872

loop_
_symmetry_equiv_pos_as_xyz
'x, y, z'
'-x, -y, z+1/2'
'x+1/2, -y, z'
'-x+1/2, y, z+1/2'

loop_
_atom_site_label
_atom_site_type_symbol
_atom_site_fract_x
_atom_site_fract_y
_atom_site_fract_z
_atom_site_U_iso_or_equiv
_atom_site_adp_type
_atom_site_occupancy
_atom_site_symmetry_multiplicity
_atom_site_calc_flag
_atom_site_refinement_flags
Cd1 Cd 0.49812(4) 0.32039(5) 0.68310(4) 0.01274(9) Uani 1 1 d .
Au1 Au 0.269129(18) 0.27493(3) 0.419647(16) 0.01992(7) Uani 1 1 d .
Au2 Au 0.732456(17) 0.38332(3) 0.946998(15) 0.01831(7) Uani 1 1 d .
N1 N 0.4086(5) 0.2439(8) 0.5653(4) 0.0221(15) Uani 1 1 d .
N2 N 0.6213(4) 0.3443(7) 0.5869(4) 0.0220(15) Uani 1 1 d .
N3 N 0.5913(5) 0.3905(7) 0.7986(5) 0.0227(16) Uani 1 1 d .
N4 N 0.3786(5) 0.3032(7) 0.7797(4) 0.0246(16) Uani 1 1 d .
N5 N 0.5277(4) 0.0759(6) 0.7150(4) 0.0182(13) Uani 1 1 d .
N6 N 0.4463(4) 0.5537(6) 0.6462(4) 0.0182(13) Uani 1 1 d .
C1 C 0.3576(5) 0.2537(8) 0.5118(5) 0.0198(17) Uani 1 1 d .
C2 C 0.6745(5) 0.3620(8) 0.5374(5) 0.0183(17) Uani 1 1 d .
C3 C 0.6418(6) 0.3906(8) 0.8537(5) 0.0206(17) Uani 1 1 d .
C4 C 0.3244(5) 0.2941(9) 0.8309(5) 0.0196(17) Uani 1 1 d .
C5 C 0.4891(5) 0.0064(8) 0.7811(4) 0.0153(14) Uani 1 1 d .
H5 H 0.4459 0.0583 0.8130 0.018 Uiso 1 1 calc R
C6 C 0.5085(5) -0.1363(8) 0.8057(5) 0.0200(16) Uani 1 1 d .
C7 C 0.5725(6) -0.2105(8) 0.7589(5) 0.0231(18) Uani 1 1 d .
H7 H 0.5876 -0.3083 0.7742 0.028 Uiso 1 1 calc R
C8 C 0.6147(5) -0.1435(8) 0.6901(5) 0.0241(17) Uani 1 1 d .
C9 C 0.5894(5) 0.0002(8) 0.6713(4) 0.0183(15) Uani 1 1 d .
H9 H 0.6175 0.0480 0.6247 0.022 Uiso 1 1 calc R
C10 C 0.4606(6) -0.2092(9) 0.8793(5) 0.0292(18) Uani 1 1 d .
H10A H 0.4541 -0.3143 0.8675 0.044 Uiso 1 1 calc R
H10B H 0.4024 -0.1646 0.8860 0.044 Uiso 1 1 calc R
H10C H 0.4945 -0.1960 0.9321 0.044 Uiso 1 1 calc R
C11 C 0.6835(6) -0.2184(10) 0.6371(7) 0.039(2) Uani 1 1 d .
H11A H 0.6674 -0.3216 0.6289 0.059 Uiso 1 1 calc R
H11B H 0.7404 -0.2127 0.6664 0.059 Uiso 1 1 calc R
H11C H 0.6878 -0.1698 0.5813 0.059 Uiso 1 1 calc R
C12 C 0.3836(5) 0.6225(8) 0.6920(5) 0.0214(16) Uani 1 1 d .
H12 H 0.3589 0.5731 0.7398 0.026 Uiso 1 1 calc R
C13 C 0.3537(5) 0.7615(7) 0.6723(5) 0.0205(16) Uani 1 1 d .
C14 C 0.3898(5) 0.8293(8) 0.6030(5) 0.0220(17) Uani 1 1 d .
H14 H 0.3703 0.9252 0.5883 0.026 Uiso 1 1 calc R
C15 C 0.4543(6) 0.7629(8) 0.5527(5) 0.0240(18) Uani 1 1 d .
C16 C 0.4791(5) 0.6224(9) 0.5773(5) 0.0217(16) Uani 1 1 d .
H16 H 0.5214 0.5723 0.5436 0.026 Uiso 1 1 calc R
C17 C 0.2841(5) 0.8352(10) 0.7270(6) 0.0279(18) Uani 1 1 d .
H17A H 0.2813 0.9399 0.7129 0.042 Uiso 1 1 calc R
H17B H 0.2991 0.8235 0.7876 0.042 Uiso 1 1 calc R
H17C H 0.2268 0.7897 0.7159 0.042 Uiso 1 1 calc R
C18 C 0.4949(6) 0.8356(10) 0.4766(6) 0.036(2) Uani 1 1 d .
H18A H 0.5504 0.8819 0.4933 0.054 Uiso 1 1 calc R
H18B H 0.4547 0.9105 0.4543 0.054 Uiso 1 1 calc R
H18C H 0.5061 0.7620 0.4322 0.054 Uiso 1 1 calc R

loop_
_atom_site_aniso_label
_atom_site_aniso_U_11
_atom_site_aniso_U_22
_atom_site_aniso_U_33
_atom_site_aniso_U_23
_atom_site_aniso_U_13
_atom_site_aniso_U_12
Cd1 0.0142(2) 0.01541(19) 0.00865(18) 0.00084(17) -0.00018(16) -0.00023(17)
Au1 0.01919(14) 0.02628(14) 0.01430(14) 0.00234(11) -0.00675(15) -0.00233(11)
Au2 0.01864(13) 0.02296(13) 0.01334(13) 0.00081(10) -0.00554(15) -0.00079(11)
N1 0.021(4) 0.030(4) 0.015(4) -0.002(3) -0.002(3) -0.008(3)
N2 0.024(4) 0.019(3) 0.023(4) 0.003(3) -0.003(3) 0.000(3)
N3 0.025(4) 0.018(3) 0.024(4) -0.002(3) -0.004(3) 0.000(3)
N4 0.028(4) 0.029(4) 0.016(4) 0.013(3) 0.013(3) 0.009(3)
N5 0.021(3) 0.020(3) 0.013(3) -0.005(2) -0.005(3) -0.005(3)
N6 0.027(4) 0.017(3) 0.011(3) 0.005(2) -0.001(2) -0.002(3)
C1 0.015(4) 0.020(4) 0.024(5) 0.001(3) -0.003(3) -0.007(3)
C2 0.017(4) 0.017(4) 0.022(4) 0.002(3) 0.009(3) 0.005(3)
C3 0.027(5) 0.017(4) 0.018(4) -0.001(3) 0.000(3) 0.003(3)
C4 0.023(4) 0.019(4) 0.016(4) 0.000(3) 0.001(3) 0.006(3)
C5 0.018(4) 0.016(3) 0.011(3) -0.002(3) 0.000(3) 0.001(3)
C6 0.027(4) 0.018(4) 0.015(4) 0.002(3) -0.007(3) -0.007(3)
C7 0.025(4) 0.013(4) 0.031(5) 0.002(3) -0.014(3) 0.002(3)
C8 0.026(4) 0.021(4) 0.024(4) -0.009(3) -0.009(3) -0.001(3)
C9 0.019(4) 0.025(4) 0.010(3) 0.002(3) -0.002(3) -0.001(3)
C10 0.033(5) 0.029(4) 0.025(4) 0.012(3) -0.004(3) -0.002(4)
C11 0.023(5) 0.044(5) 0.052(6) -0.016(4) -0.002(4) 0.010(4)
C12 0.025(4) 0.020(4) 0.019(4) -0.002(3) 0.003(3) -0.001(3)
C13 0.019(4) 0.018(4) 0.024(4) -0.002(3) -0.008(3) 0.000(3)
C14 0.025(4) 0.021(4) 0.020(4) 0.003(3) -0.008(3) -0.003(3)
C15 0.034(5) 0.020(4) 0.018(4) 0.007(3) -0.003(3) 0.000(3)
C16 0.019(4) 0.028(4) 0.018(4) -0.001(3) -0.002(3) 0.000(3)
C17 0.021(4) 0.034(4) 0.029(5) 0.006(4) -0.001(3) 0.005(4)
C18 0.046(6) 0.038(5) 0.023(4) 0.011(4) -0.002(4) -0.007(4)

loop_
_atom_type_symbol
_atom_type_description
_atom_type_scat_dispersion_real
_atom_type_scat_dispersion_imag
_atom_type_scat_source
C C 0.0033 0.0016 'International Tables Vol C Tables 4.2.6.8 and 6.1.1.4'
H H 0.0000 0.0000 'International Tables Vol C Tables 4.2.6.8 and 6.1.1.4'
N N 0.0061 0.0033 'International Tables Vol C Tables 4.2.6.8 and 6.1.1.4'
Cd Cd -0.8075 1.2024 'International Tables Vol C Tables 4.2.6.8 and 6.1.1.4'
Au Au -2.0133 8.8022 'International Tables Vol C Tables 4.2.6.8 and 6.1.1.4'

loop_
_geom_angle_atom_site_label_1
_geom_angle_atom_site_label_2
_geom_angle_atom_site_label_3
_geom_angle
_geom_angle_site_symmetry_1
_geom_angle_site_symmetry_3
N5 Cd1 N6 171.1(2) . .
N5 Cd1 N4 87.0(2) . .
N6 Cd1 N4 87.6(2) . .
N5 Cd1 N3 88.8(2) . .
N6 Cd1 N3 98.2(2) . .
N4 Cd1 N3 89.5(3) . .
N5 Cd1 N1 89.8(2) . .
N6 Cd1 N1 83.3(2) . .
N4 Cd1 N1 92.0(3) . .
N3 Cd1 N1 177.9(3) . .
N5 Cd1 N2 94.0(2) . .
N6 Cd1 N2 91.5(2) . .
N4 Cd1 N2 178.3(3) . .
N3 Cd1 N2 89.2(2) . .
N1 Cd1 N2 89.3(2) . .
C1 Au1 C4 177.3(3) . 4_554
C1 Au1 Au2 90.2(2) . 2_664
C4 Au1 Au2 90.1(2) 4_554 2_664
C3 Au2 C2 176.0(3) . 4_655
C3 Au2 Au1 82.1(2) . 2_665
C2 Au2 Au1 101.3(2) 4_655 2_665
C1 N1 Cd1 157.7(7) . .
C2 N2 Cd1 174.2(6) . .
C3 N3 Cd1 164.1(6) . .
C4 N4 Cd1 175.6(7) . .
C5 N5 C9 116.8(6) . .
C5 N5 Cd1 122.1(5) . .
C9 N5 Cd1 121.0(5) . .
C16 N6 C12 118.2(6) . .
C16 N6 Cd1 119.8(5) . .
C12 N6 Cd1 122.0(5) . .
N1 C1 Au1 178.9(7) . .
N2 C2 Au2 177.0(7) . 4_654
N3 C3 Au2 177.4(7) . .
N4 C4 Au1 179.1(7) . 4
N5 C5 C6 124.1(7) . .
N5 C5 H5 117.9 . .
C6 C5 H5 117.9 . .
C5 C6 C7 117.3(7) . .
C5 C6 C10 121.3(7) . .
C7 C6 C10 121.5(7) . .
C6 C7 C8 121.0(7) . .
C6 C7 H7 119.5 . .
C8 C7 H7 119.5 . .
C7 C8 C9 116.5(7) . .
C7 C8 C11 123.3(7) . .
C9 C8 C11 120.2(8) . .
N5 C9 C8 124.3(7) . .
N5 C9 H9 117.8 . .
C8 C9 H9 117.8 . .
C6 C10 H10A 109.5 . .
C6 C10 H10B 109.5 . .
H10A C10 H10B 109.5 . .
C6 C10 H10C 109.5 . .
H10A C10 H10C 109.5 . .
H10B C10 H10C 109.5 . .
C8 C11 H11A 109.5 . .
C8 C11 H11B 109.5 . .
H11A C11 H11B 109.5 . .
C8 C11 H11C 109.5 . .
H11A C11 H11C 109.5 . .
H11B C11 H11C 109.5 . .
N6 C12 C13 122.8(7) . .
N6 C12 H12 118.6 . .
C13 C12 H12 118.6 . .
C14 C13 C12 117.4(8) . .
C14 C13 C17 121.9(7) . .
C12 C13 C17 120.7(7) . .
C13 C14 C15 122.3(7) . .
C13 C14 H14 118.8 . .
C15 C14 H14 118.8 . .
C16 C15 C14 115.8(7) . .
C16 C15 C18 121.1(8) . .
C14 C15 C18 123.2(7) . .
N6 C16 C15 123.5(7) . .
N6 C16 H16 118.3 . .
C15 C16 H16 118.3 . .
C13 C17 H17A 109.5 . .
C13 C17 H17B 109.5 . .
H17A C17 H17B 109.5 . .
C13 C17 H17C 109.5 . .
H17A C17 H17C 109.5 . .
H17B C17 H17C 109.5 . .
C15 C18 H18A 109.5 . .
C15 C18 H18B 109.5 . .
H18A C18 H18B 109.5 . .
C15 C18 H18C 109.5 . .
H18A C18 H18C 109.5 . .
H18B C18 H18C 109.5 . .

loop_
_geom_bond_atom_site_label_1
_geom_bond_atom_site_label_2
_geom_bond_distance
_geom_bond_site_symmetry_2
Cd1 N5 2.326(6) .
Cd1 N6 2.338(6) .
Cd1 N4 2.369(6) .
Cd1 N3 2.383(7) .
Cd1 N1 2.394(7) .
Cd1 N2 2.411(7) .
Au1 C1 1.980(8) .
Au1 C4 1.995(8) 4_554
Au1 Au2 3.1419(6) 2_664
Au2 C3 2.008(9) .
Au2 C2 2.010(8) 4_655
Au2 Au1 3.1419(6) 2_665
N1 C1 1.145(10) .
N2 C2 1.132(10) .
N3 C3 1.154(11) .
N4 C4 1.151(10) .
N5 C5 1.347(9) .
N5 C9 1.351(9) .
N6 C16 1.342(9) .
N6 C12 1.347(10) .
C2 Au2 2.010(8) 4_654
C4 Au1 1.995(8) 4
C5 C6 1.387(10) .
C5 H5 0.9500 .
C6 C7 1.392(12) .
C6 C10 1.515(11) .
C7 C8 1.393(12) .
C7 H7 0.9500 .
C8 C9 1.396(10) .
C8 C11 1.500(12) .
C9 H9 0.9500 .
C10 H10A 0.9800 .
C10 H10B 0.9800 .
C10 H10C 0.9800 .
C11 H11A 0.9800 .
C11 H11B 0.9800 .
C11 H11C 0.9800 .
C12 C13 1.380(10) .
C12 H12 0.9500 .
C13 C14 1.363(11) .
C13 C17 1.518(11) .
C14 C15 1.395(11) .
C14 H14 0.9500 .
C15 C16 1.388(11) .
C15 C18 1.495(11) .
C16 H16 0.9500 .
C17 H17A 0.9800 .
C17 H17B 0.9800 .
C17 H17C 0.9800 .
C18 H18A 0.9800 .
C18 H18B 0.9800 .
C18 H18C 0.9800 .
